data_7247185
loop_
_publ_author_name
'Arul Prakash, Sukanya'
'Chinapaka, Ravindar'
'John, Martin Luther'
'Dey, Somnath'
'Kamlekar, Ravi Kanth'

_publ_section_title
;
 Crystal structure, molecular packing, and intermolecular interactions of
 N-pentadecanoyltaurine and N-acyltaurine's interaction with cholesterol
;
_journal_issue 37
_journal_name_full CrystEngComm
_journal_page_first 5286
_journal_page_last 5295
_journal_paper_doi 10.1039/D3CE00646H
_journal_volume 25
_journal_year 2023
_chemical_formula_moiety 'C51 H102 N3 Na O12 S3, 3(H2 O)'
_chemical_formula_sum 'C51 H108 N3 Na O15 S3'
_chemical_formula_weight 1122.57
_space_group_crystal_system triclinic
_space_group_IT_number 2
_space_group_name_Hall '-P 1'
_space_group_name_H-M_alt 'P -1'
_atom_sites_solution_hydrogens mixed
_atom_sites_solution_primary dual
_audit_creation_date 2022-12-15
_audit_creation_method
;
Olex2 1.5
(compiled 2021.12.09 svn.r5202d8cf for OlexSys, GUI svn.r6439)
;
_audit_update_record
;
2023-06-22 deposited with the CCDC.	2023-08-11 downloaded from the CCDC.
;
_cell_angle_alpha 82.294(5)
_cell_angle_beta 89.769(4)
_cell_angle_gamma 89.830(4)
_cell_formula_units_Z 2
_cell_length_a 5.3204(2)
_cell_length_b 13.5037(9)
_cell_length_c 43.718(2)
_cell_measurement_reflns_used 3445
_cell_measurement_temperature 105(7)
_cell_measurement_theta_max 25.2870
_cell_measurement_theta_min 2.3290
_cell_volume 3112.5(3)
_computing_cell_refinement 'CrysAlisPro 1.171.40.54a (Rigaku OD, 2019)'
_computing_data_collection 'CrysAlisPro 1.171.40.54a (Rigaku OD, 2019)'
_computing_data_reduction 'CrysAlisPro 1.171.40.54a (Rigaku OD, 2019)'
_computing_molecular_graphics 'Olex2 1.5 (Dolomanov et al., 2009)'
_computing_publication_material 'Olex2 1.5 (Dolomanov et al., 2009)'
_computing_structure_refinement 'SHELXL 2018/3 (Sheldrick, 2015)'
_computing_structure_solution 'SHELXT 2018/2 (Sheldrick, 2018)'
_diffrn_ambient_temperature 105(7)
_diffrn_detector_area_resol_mean 10.0000
_diffrn_detector_type HyPix3000
_diffrn_measured_fraction_theta_full 0.998
_diffrn_measured_fraction_theta_max 0.998
_diffrn_measurement_details
;
List of Runs (angles in degrees, time in seconds):

  # Type    Start    End  Width  t~exp~   \w     \q     \k     \f   Frames
#--------------------------------------------------------------------------
  1  \w      9.00  38.64   0.38    7.99    --  -14.97 -15.00   0.00   78
  2  \w     20.00  79.66   0.38    7.99    --   16.22  45.00 -30.00  157
  3  \w      2.00  52.16   0.38    7.99    --  -14.97  45.00-120.00  132
  4  \w    -38.00  48.26   0.38    7.99    --  -14.97  45.00 -90.00  227
  5  \w    -39.00  56.00   0.38    7.99    --  -14.97  30.00-150.00  250
  6  \w     -5.00  21.22   0.38    7.99    --  -14.97 -94.00-150.00   69
  7  \w      7.00  60.20   0.38    7.99    --   16.22-109.00-130.00  140
  8  \w     11.00  70.28   0.38    7.99    --   16.22-125.00-180.00  156
  9  \w    -27.00  20.50   0.38    7.99    --  -14.97 -94.00-120.00  125
 10  \w    -49.00  11.04   0.38    7.99    --   16.22 -61.00-180.00  158
 11  \w    -53.00 -23.74   0.38    7.99    --  -14.97 125.00 -60.00   77
 12  \w    -50.00  -0.98   0.38    7.99    --  -14.97 109.00 -34.00  129
 13  \w    -31.00  21.06   0.38    7.99    --  -14.97 -94.00 -30.00  137
 14  \w    -35.00  -6.88   0.38    7.99    --  -14.97 -15.00   0.00   74
 15  \w    -36.00  21.00   0.38    7.99    --  -14.97 -94.00  30.00  150
 16  \w    -36.00  16.06   0.38    7.99    --  -14.97 -94.00  90.00  137
 17  \w     13.00  51.00   0.38    7.99    --   16.22 -94.00 120.00  100
 18  \w     32.00  70.00   0.38    7.99    --   16.22-125.00 150.00  100
 19  \w      2.00  36.20   0.38    7.99    --   16.22 -61.00 150.00   90
 20  \w     17.00  48.16   0.38    7.99    --  -14.97  30.00 120.00   82
 21  \w     10.00  74.22   0.38    7.99    --   16.22  61.00  90.00  169
 22  \w    -23.00   3.22   0.38    7.99    --  -14.97  30.00 120.00   69
 23  \w    -27.00  -2.68   0.38    7.99    --  -14.97 -45.00  90.00   64
 24  \w    -36.00  -0.66   0.38    7.99    --   16.22 -94.00 120.00   93
 25  \w    -43.00 -17.92   0.38    7.99    --   16.22 -61.00 150.00   66
 26  \w    -71.00 -40.98   0.38    7.99    --  -14.97 -45.00  90.00   79
 27  \w    -40.00  38.28   0.38    7.99    --  -14.97  30.00  60.00  206
 28  \w    -43.00  37.94   0.38    7.99    --  -14.97  61.00 -30.00  213
 29  \w    -90.00 -59.98   0.38    7.99    --  -14.97 -15.00   0.00   79
;
_diffrn_measurement_device 'four-circle diffractometer'
_diffrn_measurement_device_type 'XtaLAB Synergy, Single source at offset/far, HyPix3000'
_diffrn_measurement_method '\w scans'
_diffrn_radiation_type MoK\a
_diffrn_radiation_wavelength 0.71073
_diffrn_reflns_av_R_equivalents 0.2090
_diffrn_reflns_av_unetI/netI 0.3196
_diffrn_reflns_Laue_measured_fraction_full 0.998
_diffrn_reflns_Laue_measured_fraction_max 0.998
_diffrn_reflns_limit_h_max 6
_diffrn_reflns_limit_h_min -6
_diffrn_reflns_limit_k_max 16
_diffrn_reflns_limit_k_min -15
_diffrn_reflns_limit_l_max 52
_diffrn_reflns_limit_l_min -52
_diffrn_reflns_number 50933
_diffrn_reflns_point_group_measured_fraction_full 0.998
_diffrn_reflns_point_group_measured_fraction_max 0.998
_diffrn_reflns_theta_full 25.027
_diffrn_reflns_theta_max 25.027
_diffrn_reflns_theta_min 1.893
_exptl_absorpt_coefficient_mu 0.187
_exptl_absorpt_correction_T_max 1.00000
_exptl_absorpt_correction_T_min 0.55723
_exptl_absorpt_correction_type multi-scan
_exptl_absorpt_process_details
;
CrysAlisPro 1.171.40.54a (Rigaku Oxford Diffraction, 2019)
Empirical absorption correction using spherical harmonics,
 implemented in SCALE3 ABSPACK scaling algorithm.
;
_exptl_crystal_colour yellow
_exptl_crystal_colour_primary yellow
_exptl_crystal_density_diffrn 1.198
_exptl_crystal_description plate
_exptl_crystal_F_000 1228
_exptl_crystal_size_max 0.15
_exptl_crystal_size_mid 0.08
_exptl_crystal_size_min 0.02
_refine_diff_density_max 0.698
_refine_diff_density_min -0.517
_refine_diff_density_rms 0.111
_refine_ls_extinction_method none
_refine_ls_goodness_of_fit_ref 0.932
_refine_ls_hydrogen_treatment constr
_refine_ls_matrix_type full
_refine_ls_number_parameters 670
_refine_ls_number_reflns 11007
_refine_ls_number_restraints 1
_refine_ls_restrained_S_all 0.932
_refine_ls_R_factor_all 0.2790
_refine_ls_R_factor_gt 0.1111
_refine_ls_shift/su_max 0.001
_refine_ls_shift/su_mean 0.000
_refine_ls_structure_factor_coef Fsqd
_refine_ls_weighting_details 'w=1/[\s^2^(Fo^2^)+(0.1280P)^2^] where P=(Fo^2^+2Fc^2^)/3'
_refine_ls_weighting_scheme calc
_refine_ls_wR_factor_gt 0.2334
_refine_ls_wR_factor_ref 0.3161
_reflns_Friedel_coverage 0.000
_reflns_number_gt 3733
_reflns_number_total 11007
_reflns_threshold_expression 'I > 2\s(I)'
_cod_data_source_file d3ce00646h2.cif
_cod_data_source_block mjs20_d
_cod_depositor_comments 'Adding full bibliography for 7247185.cif.'
_cod_database_code 7247185
_shelx_shelxl_version_number 2018/3
_shelx_space_group_comment
;
The symmetry employed for this shelxl refinement is uniquely defined
by the following loop, which should always be used as a source of
symmetry information in preference to the above space-group names.
They are only intended as comments.
;
_olex2_refinement_description
;
1. Fixed Uiso
 At 1.2 times of:
  All C(H,H) groups, All N(H) groups
 At 1.5 times of:
  All C(H,H,H) groups, All O(H,H) groups
2. Restrained distances
 O00I-H00M
 0.85 with sigma of 0.02
3.a Free rotating group:
 O00H(H00I,H00L), O00I(H00M,H00N), O00L(H00O,H00P)
3.b Secondary CH2 refined with riding coordinates:
 C00N(H00A,H00B), C00O(H00C,H00D), C00P(H00E,H00F), C4(H4A,H4B), C3(H3A,H3B),
 C6(H6A,H6B), C11(H11A,H11B), C00W(H00G,H00H), C17(H17A,H17B), C2(H2A,H2B),
 C010(H01A,H01B), C011(H01C,H01D), C8(H8A,H8B), C013(H01E,H01F), C014(H01G,
 H01H), C015(H01I,H01J), C016(H01K,H01L), C017(H01M,H01N), C10(H10A,H10B),
 C019(H01O,H01P), C5(H5A,H5B), C01B(H01Q,H01R), C01C(H01S,H01T), C01D(H01U,
 H01V), C01E(H01W,H01X), C01F(H01Y,H), C7(H7A,H7B), C16(H16A,H16B), C01I(H01Z,
 HA), C01J(H01,HB), C13(H13A,H13B), C9(H9A,H9B), C01M(H2,HC), C01N(H3,HD),
 C01O(H4,HE), C01P(H5,HF), C01Q(H6,HG), C01R(H7,HH), C01S(H8,HI), C01T(H9,HJ),
 C01U(H10,HK), C01V(H11,HL), C01W(H12,HM), C14(H14A,H14B), C01Y(H13,HN)
3.c Aromatic/amide H refined with riding coordinates:
 N00J(H00J), N00K(H00K), N1(H1)
3.d Idealised Me refined as rotating group:
 C15(H15A,H15B,H15C), C020(H02A,H02B,H02C), C021(H02D,H02E,H02F)
;
_olex2_submission_special_instructions 'No special instructions were received'
_oxdiff_exptl_absorpt_empirical_details
;
Empirical correction (ABSPACK) includes:
- Absorption correction using spherical harmonics
- Frame scaling
;

loop_
_space_group_symop_operation_xyz
'x, y, z'
'-x, -y, -z'

loop_
_atom_site_label
_atom_site_type_symbol
_atom_site_fract_x
_atom_site_fract_y
_atom_site_fract_z
_atom_site_U_iso_or_equiv
_atom_site_adp_type
_atom_site_occupancy
_atom_site_site_symmetry_order
_atom_site_calc_flag
_atom_site_refinement_flags_posn
_atom_site_refinement_flags_adp
_atom_site_refinement_flags_occupancy
_atom_site_disorder_assembly
_atom_site_disorder_group
S1A S 0.7223(4) 0.25303(16) 0.43187(6) 0.0246(6) Uani 1 1 d . . . . .
S1C S 0.3028(4) 0.41091(15) 0.53485(5) 0.0221(6) Uani 1 1 d . . . . .
S1B S 0.8200(4) 0.10411(16) 0.54891(5) 0.0267(6) Uani 1 1 d . . . . .
Na1 Na 0.7954(5) 0.3423(2) 0.50267(8) 0.0261(9) Uani 1 1 d . . . . .
O2C O 0.1837(9) 0.5090(4) 0.53142(12) 0.0256(15) Uani 1 1 d . . . . .
O4A O 0.4519(9) 0.2285(4) 0.43456(13) 0.0274(16) Uani 1 1 d . . . . .
O2A O 0.8385(10) 0.2481(4) 0.46211(13) 0.0287(15) Uani 1 1 d . . . . .
O3C O 0.5742(8) 0.4191(4) 0.53932(13) 0.0245(15) Uani 1 1 d . . . . .
O4C O 0.2416(9) 0.3531(4) 0.50962(12) 0.0257(15) Uani 1 1 d . . . . .
O3B O 0.7356(9) 0.2074(4) 0.54101(13) 0.0289(15) Uani 1 1 d . . . . .
O4B O 0.7450(10) 0.0426(4) 0.52541(13) 0.0351(16) Uani 1 1 d . . . . .
O3A O 0.7661(9) 0.3488(4) 0.41237(14) 0.0308(16) Uani 1 1 d . . . . .
O5C O -0.1634(9) 0.4689(4) 0.62751(13) 0.0310(16) Uani 1 1 d . . . . .
O5B O 0.3287(10) 0.1605(4) 0.64463(14) 0.0344(17) Uani 1 1 d . . . . .
O2B O 1.0886(9) 0.0960(4) 0.55532(13) 0.0308(16) Uani 1 1 d . . . . .
O5A O 1.1798(10) 0.1463(4) 0.34599(13) 0.0346(17) Uani 1 1 d . . . . .
O1AA O 0.3126(11) 0.1422(6) 0.49536(15) 0.055(2) Uani 1 1 d G . . . .
H1AC H 0.164922 0.120964 0.492785 0.082 Uiso 1 1 d G U . . .
H1AD H 0.373134 0.154143 0.477231 0.082 Uiso 1 1 d G U . . .
O20A O 0.4094(11) 0.5725(5) 0.64615(14) 0.0420(18) Uani 1 1 d DG . . . .
H20A H 0.434153 0.566921 0.665506 0.063 Uiso 1 1 d DG U . . .
H20B H 0.514191 0.536068 0.638017 0.063 Uiso 1 1 d G U . . .
N3C N 0.1266(11) 0.3443(5) 0.62482(15) 0.0230(18) Uani 1 1 d . . . . .
H3C H 0.180825 0.285639 0.633518 0.028 Uiso 1 1 calc R U . . .
N3A N 0.8301(11) 0.2268(5) 0.35746(15) 0.0237(18) Uani 1 1 d . . . . .
H3A H 0.732372 0.279356 0.352839 0.028 Uiso 1 1 calc R U . . .
O1C O 0.7753(12) 0.5718(4) 0.5676(2) 0.061(2) Uani 1 1 d G . . . .
H1CC H 0.701643 0.626886 0.569090 0.092 Uiso 1 1 d G U . . .
H1CD H 0.920581 0.583252 0.559810 0.092 Uiso 1 1 d G U . . .
N3B N 0.6414(12) 0.0512(5) 0.63911(15) 0.0266(19) Uani 1 1 d . . . . .
H3B H 0.719772 -0.003228 0.647421 0.032 Uiso 1 1 calc R U . . .
C2C C 0.2532(14) 0.3914(6) 0.59768(18) 0.022(2) Uani 1 1 d . . . . .
H00A H 0.437059 0.385710 0.600902 0.026 Uiso 1 1 calc R U . . .
H00B H 0.209429 0.463312 0.594424 0.026 Uiso 1 1 calc R U . . .
C1C C 0.1855(14) 0.3459(5) 0.56940(17) 0.020(2) Uani 1 1 d . . . . .
H00C H 0.000133 0.342723 0.568015 0.024 Uiso 1 1 calc R U . . .
H00D H 0.250379 0.276529 0.571643 0.024 Uiso 1 1 calc R U . . .
C10C C 0.3122(14) 0.4591(6) 0.75073(19) 0.027(2) Uani 1 1 d . . . . .
H00E H 0.406917 0.506321 0.735688 0.032 Uiso 1 1 calc R U . . .
H00F H 0.409306 0.395959 0.754333 0.032 Uiso 1 1 calc R U . . .
C4B C 0.4329(15) 0.0791(7) 0.6532(2) 0.029(2) Uani 1 1 d . . . . .
C8B C 0.5764(14) 0.0803(6) 0.72241(19) 0.026(2) Uani 1 1 d . . . . .
H4A H 0.672529 0.017155 0.726745 0.031 Uiso 1 1 calc R U . . .
H4B H 0.671008 0.125249 0.706703 0.031 Uiso 1 1 calc R U . . .
C7B C 0.3220(13) 0.0580(6) 0.70913(18) 0.023(2) Uani 1 1 d . . . . .
H7BA H 0.226006 0.121242 0.704921 0.027 Uiso 1 1 calc R U . . .
H7BB H 0.227779 0.013142 0.724899 0.027 Uiso 1 1 calc R U . . .
C10B C 0.8154(14) 0.1471(6) 0.76553(19) 0.028(2) Uani 1 1 d . . . . .
H6A H 0.906476 0.082805 0.769910 0.034 Uiso 1 1 calc R U . . .
H6B H 0.914855 0.191296 0.750130 0.034 Uiso 1 1 calc R U . . .
C15B C 1.2633(15) 0.3231(6) 0.88304(19) 0.032(2) Uani 1 1 d . . . . .
H11A H 1.157407 0.280060 0.898010 0.038 Uiso 1 1 calc R U . . .
H11B H 1.177522 0.388522 0.878384 0.038 Uiso 1 1 calc R U . . .
C4A C 1.0437(14) 0.2217(6) 0.3413(2) 0.027(2) Uani 1 1 d . . . . .
C10A C 0.6583(15) 0.1773(6) 0.22741(19) 0.030(2) Uani 1 1 d . . . . .
H00G H 0.571921 0.127716 0.242601 0.036 Uiso 1 1 calc R U . . .
H00H H 0.551333 0.237880 0.224167 0.036 Uiso 1 1 calc R U . . .
C1B C 0.6669(14) 0.0551(6) 0.58331(19) 0.026(2) Uani 1 1 d . . . . .
H17A H 0.483145 0.062978 0.580368 0.031 Uiso 1 1 calc R U . . .
H17B H 0.703707 -0.017266 0.587668 0.031 Uiso 1 1 calc R U . . .
C4C C -0.0712(15) 0.3859(6) 0.6375(2) 0.024(2) Uani 1 1 d . . . . .
C6B C 0.3347(14) 0.0098(6) 0.67960(19) 0.026(2) Uani 1 1 d . . . . .
H2A H 0.444431 -0.050008 0.683004 0.031 Uiso 1 1 calc R U . . .
H2B H 0.164410 -0.012475 0.674574 0.031 Uiso 1 1 calc R U . . .
C12C C 0.5416(14) 0.5244(6) 0.79552(19) 0.028(2) Uani 1 1 d . . . . .
H01A H 0.641327 0.461881 0.798755 0.034 Uiso 1 1 calc R U . . .
H01B H 0.635403 0.573144 0.780833 0.034 Uiso 1 1 calc R U . . .
C8C C 0.0694(14) 0.3954(6) 0.70691(19) 0.028(2) Uani 1 1 d . . . . .
H01C H 0.165545 0.331998 0.710095 0.033 Uiso 1 1 calc R U . . .
H01D H 0.161412 0.442418 0.691531 0.033 Uiso 1 1 calc R U . . .
C12B C 1.0515(14) 0.2124(6) 0.8095(2) 0.029(2) Uani 1 1 d . . . . .
H8A H 1.140643 0.147619 0.813836 0.035 Uiso 1 1 calc R U . . .
H8B H 1.153173 0.256392 0.794300 0.035 Uiso 1 1 calc R U . . .
C13C C 0.5166(15) 0.5651(6) 0.8259(2) 0.030(2) Uani 1 1 d . . . . .
H01E H 0.426851 0.515444 0.840677 0.036 Uiso 1 1 calc R U . . .
H01F H 0.412081 0.626406 0.822707 0.036 Uiso 1 1 calc R U . . .
C2A C 0.7525(14) 0.1512(6) 0.38187(19) 0.026(2) Uani 1 1 d . . . . .
H01G H 0.799282 0.085181 0.376062 0.032 Uiso 1 1 calc R U . . .
H01H H 0.566927 0.153232 0.383439 0.032 Uiso 1 1 calc R U . . .
C8A C 0.8854(14) 0.2418(6) 0.2718(2) 0.028(2) Uani 1 1 d . . . . .
H01I H 0.806215 0.189003 0.286587 0.034 Uiso 1 1 calc R U . . .
H01J H 0.771774 0.300497 0.269539 0.034 Uiso 1 1 calc R U . . .
C9C C 0.0570(14) 0.4384(6) 0.73695(19) 0.031(2) Uani 1 1 d . . . . .
H01K H -0.036853 0.391354 0.752160 0.037 Uiso 1 1 calc R U . . .
H01L H -0.039620 0.501636 0.733627 0.037 Uiso 1 1 calc R U . . .
C11C C 0.2889(14) 0.5029(6) 0.78114(19) 0.029(2) Uani 1 1 d . . . . .
H01M H 0.193441 0.455538 0.796076 0.035 Uiso 1 1 calc R U . . .
H01N H 0.191126 0.565792 0.777450 0.035 Uiso 1 1 calc R U . . .
C14B C 1.2839(14) 0.2760(6) 0.85374(19) 0.028(2) Uani 1 1 d . . . . .
H10A H 1.371791 0.211019 0.858390 0.034 Uiso 1 1 calc R U . . .
H10B H 1.388402 0.319476 0.838733 0.034 Uiso 1 1 calc R U . . .
C6A C 1.1069(14) 0.3055(6) 0.3169(2) 0.026(2) Uani 1 1 d . . . . .
H01O H 1.267385 0.335954 0.322106 0.031 Uiso 1 1 calc R U . . .
H01P H 0.974307 0.357302 0.316162 0.031 Uiso 1 1 calc R U . . .
C9B C 0.5595(14) 0.1283(6) 0.7516(2) 0.029(2) Uani 1 1 d . . . . .
H5A H 0.459587 0.084522 0.767088 0.035 Uiso 1 1 calc R U . . .
H5B H 0.468935 0.192677 0.747115 0.035 Uiso 1 1 calc R U . . .
C1A C 0.8609(14) 0.1590(5) 0.41350(19) 0.022(2) Uani 1 1 d . . . . .
H01Q H 1.043525 0.172087 0.411327 0.026 Uiso 1 1 calc R U . . .
H01R H 0.839080 0.094106 0.426723 0.026 Uiso 1 1 calc R U . . .
C6C C -0.1856(15) 0.3237(6) 0.66520(19) 0.029(2) Uani 1 1 d . . . . .
H01S H -0.089861 0.260471 0.669594 0.035 Uiso 1 1 calc R U . . .
H01T H -0.360183 0.306602 0.660199 0.035 Uiso 1 1 calc R U . . .
C11A C 0.6809(14) 0.1352(6) 0.1974(2) 0.031(2) Uani 1 1 d . . . . .
H01U H 0.781707 0.072958 0.200785 0.037 Uiso 1 1 calc R U . . .
H01V H 0.773416 0.183496 0.182411 0.037 Uiso 1 1 calc R U . . .
C7C C -0.1891(14) 0.3754(6) 0.69405(19) 0.028(2) Uani 1 1 d . . . . .
H01W H -0.286201 0.333669 0.710282 0.034 Uiso 1 1 calc R U . . .
H01X H -0.278856 0.439927 0.689276 0.034 Uiso 1 1 calc R U . . .
C7A C 1.1311(15) 0.2709(6) 0.2850(2) 0.033(2) Uani 1 1 d . . . . .
H01Y H 1.207351 0.325384 0.270557 0.040 Uiso 1 1 calc R U . . .
H H 1.246857 0.212915 0.286559 0.040 Uiso 1 1 calc R U . . .
C11B C 0.7979(14) 0.1950(6) 0.79522(19) 0.031(2) Uani 1 1 d . . . . .
H7A H 0.709205 0.259834 0.790740 0.038 Uiso 1 1 calc R U . . .
H7B H 0.695688 0.151392 0.810472 0.038 Uiso 1 1 calc R U . . .
C2B C 0.7442(15) 0.1051(6) 0.6113(2) 0.035(2) Uani 1 1 d . . . . .
H16A H 0.929801 0.106475 0.612702 0.042 Uiso 1 1 calc R U . . .
H16B H 0.682331 0.174972 0.608763 0.042 Uiso 1 1 calc R U . . .
C15C C 0.7392(14) 0.6326(7) 0.8704(2) 0.034(2) Uani 1 1 d . . . . .
H01Z H 0.640366 0.695230 0.866757 0.041 Uiso 1 1 calc R U . . .
HA H 0.644254 0.584667 0.885174 0.041 Uiso 1 1 calc R U . . .
C14C C 0.7645(15) 0.5899(7) 0.8401(2) 0.037(3) Uani 1 1 d . . . . .
H01 H 0.855691 0.638678 0.825146 0.044 Uiso 1 1 calc R U . . .
HB H 0.867862 0.528359 0.843614 0.044 Uiso 1 1 calc R U . . .
C17B C 1.4972(15) 0.3854(7) 0.9279(2) 0.037(3) Uani 1 1 d . . . . .
H13A H 1.409941 0.450531 0.923462 0.044 Uiso 1 1 calc R U . . .
H13B H 1.392621 0.341473 0.942775 0.044 Uiso 1 1 calc R U . . .
C13B C 1.0341(14) 0.2590(6) 0.83894(19) 0.032(2) Uani 1 1 d . . . . .
H9A H 0.930187 0.215287 0.853967 0.038 Uiso 1 1 calc R U . . .
H9B H 0.945974 0.323950 0.834475 0.038 Uiso 1 1 calc R U . . .
C15A C 0.2199(16) 0.0022(7) 0.1092(2) 0.038(3) Uani 1 1 d . . . . .
H3 H 0.313798 0.049574 0.094099 0.045 Uiso 1 1 calc R U . . .
HC H 0.318401 -0.060517 0.112791 0.045 Uiso 1 1 calc R U . . .
C13A C 0.4511(14) 0.0680(7) 0.1534(2) 0.036(3) Uani 1 1 d . . . . .
H4 H 0.549169 0.005207 0.157223 0.043 Uiso 1 1 calc R U . . .
HD H 0.545741 0.115005 0.138291 0.043 Uiso 1 1 calc R U . . .
C17A C -0.0154(15) -0.0617(7) 0.0646(2) 0.037(3) Uani 1 1 d . . . . .
H5 H 0.082151 -0.014804 0.049811 0.045 Uiso 1 1 calc R U . . .
HE H 0.077548 -0.125841 0.067882 0.045 Uiso 1 1 calc R U . . .
C14A C 0.2005(14) 0.0461(6) 0.13950(19) 0.028(2) Uani 1 1 d . . . . .
H6 H 0.102022 0.108904 0.135911 0.034 Uiso 1 1 calc R U . . .
HF H 0.106627 -0.001190 0.154603 0.034 Uiso 1 1 calc R U . . .
C16B C 1.5194(14) 0.3390(7) 0.8981(2) 0.034(2) Uani 1 1 d . . . . .
H7 H 1.606119 0.273691 0.902583 0.041 Uiso 1 1 calc R U . . .
HG H 1.624542 0.382738 0.883283 0.041 Uiso 1 1 calc R U . . .
C12A C 0.4298(14) 0.1121(6) 0.18319(19) 0.030(2) Uani 1 1 d . . . . .
H8 H 0.335832 0.064923 0.198326 0.036 Uiso 1 1 calc R U . . .
HH H 0.330459 0.174644 0.179389 0.036 Uiso 1 1 calc R U . . .
C16C C 0.9880(16) 0.6542(7) 0.8847(2) 0.038(3) Uani 1 1 d . . . . .
H9 H 1.084198 0.701181 0.869704 0.045 Uiso 1 1 calc R U . . .
HI H 1.085752 0.591257 0.888572 0.045 Uiso 1 1 calc R U . . .
C18A C -0.2694(15) -0.0791(7) 0.0506(2) 0.044(3) Uani 1 1 d . . . . .
H10 H -0.361683 -0.014802 0.046975 0.053 Uiso 1 1 calc R U . . .
HJ H -0.368292 -0.125329 0.065476 0.053 Uiso 1 1 calc R U . . .
C9A C 0.9100(14) 0.2046(6) 0.2411(2) 0.030(2) Uani 1 1 d . . . . .
H11 H 1.020340 0.144899 0.243452 0.036 Uiso 1 1 calc R U . . .
HK H 0.992685 0.256755 0.226423 0.036 Uiso 1 1 calc R U . . .
C16A C -0.0319(15) -0.0198(7) 0.0952(2) 0.039(3) Uani 1 1 d . . . . .
H12 H -0.124144 -0.068087 0.110169 0.047 Uiso 1 1 calc R U . . .
HL H -0.131587 0.042729 0.092052 0.047 Uiso 1 1 calc R U . . .
C17C C 0.9624(16) 0.6986(7) 0.9148(2) 0.039(3) Uani 1 1 d . . . . .
H13 H 0.867512 0.762110 0.910717 0.047 Uiso 1 1 calc R U . . .
HM H 0.862361 0.652192 0.929509 0.047 Uiso 1 1 calc R U . . .
C18B C 1.7476(16) 0.4012(7) 0.9426(2) 0.048(3) Uani 1 1 d . . . . .
H14A H 1.853334 0.444033 0.927537 0.058 Uiso 1 1 calc R U . . .
H14B H 1.833424 0.335856 0.947351 0.058 Uiso 1 1 calc R U . . .
C18C C 1.2102(17) 0.7187(7) 0.9299(2) 0.048(3) Uani 1 1 d . . . . .
H14 H 1.310939 0.765023 0.915287 0.057 Uiso 1 1 calc R U . . .
HN H 1.304967 0.655226 0.934246 0.057 Uiso 1 1 calc R U . . .
C19B C 1.7265(18) 0.4494(8) 0.9721(2) 0.059(3) Uani 1 1 d . . . . .
H15A H 1.641862 0.514257 0.967563 0.088 Uiso 1 1 calc R U . . .
H15B H 1.895059 0.459085 0.980110 0.088 Uiso 1 1 calc R U . . .
H15C H 1.629139 0.405920 0.987473 0.088 Uiso 1 1 calc R U . . .
C19A C -0.2481(18) -0.1225(8) 0.0202(2) 0.061(3) Uani 1 1 d . . . . .
H02A H -0.155941 -0.075903 0.005112 0.091 Uiso 1 1 calc R U . . .
H02B H -0.416757 -0.133189 0.012337 0.091 Uiso 1 1 calc R U . . .
H02C H -0.158029 -0.186444 0.023656 0.091 Uiso 1 1 calc R U . . .
C19C C 1.178(2) 0.7640(8) 0.9602(2) 0.065(3) Uani 1 1 d . . . . .
H02D H 1.086371 0.827353 0.956078 0.098 Uiso 1 1 calc R U . . .
H02E H 1.344124 0.775968 0.968620 0.098 Uiso 1 1 calc R U . . .
H02F H 1.084074 0.717507 0.975098 0.098 Uiso 1 1 calc R U . . .

loop_
_atom_site_aniso_label
_atom_site_aniso_U_11
_atom_site_aniso_U_22
_atom_site_aniso_U_33
_atom_site_aniso_U_23
_atom_site_aniso_U_13
_atom_site_aniso_U_12
S1A 0.0189(12) 0.0176(13) 0.0393(17) -0.0110(12) -0.0016(11) 0.0025(10)
S1C 0.0177(12) 0.0154(12) 0.0340(16) -0.0066(11) -0.0016(10) 0.0010(9)
S1B 0.0220(13) 0.0218(14) 0.0370(17) -0.0063(12) -0.0018(11) 0.0007(10)
Na1 0.0215(18) 0.0154(18) 0.043(2) -0.0106(17) -0.0037(16) -0.0003(14)
O2C 0.025(3) 0.012(3) 0.040(4) -0.003(3) -0.001(3) 0.003(3)
O4A 0.012(3) 0.019(3) 0.052(4) -0.010(3) 0.004(3) -0.001(2)
O2A 0.039(4) 0.022(3) 0.027(4) -0.007(3) -0.008(3) 0.006(3)
O3C 0.006(3) 0.020(3) 0.048(4) -0.007(3) -0.001(3) -0.002(2)
O4C 0.025(3) 0.016(3) 0.039(4) -0.014(3) -0.006(3) 0.000(3)
O3B 0.029(3) 0.014(3) 0.045(4) -0.009(3) -0.010(3) 0.004(3)
O4B 0.052(4) 0.022(4) 0.034(4) -0.013(3) -0.007(3) 0.004(3)
O3A 0.022(3) 0.012(3) 0.058(5) -0.002(3) -0.006(3) -0.002(3)
O5C 0.025(3) 0.024(4) 0.044(4) -0.006(3) -0.007(3) 0.006(3)
O5B 0.032(4) 0.017(4) 0.053(5) -0.003(3) -0.009(3) 0.012(3)
O2B 0.016(3) 0.028(4) 0.047(4) 0.003(3) 0.004(3) -0.001(3)
O5A 0.031(4) 0.028(4) 0.043(4) 0.003(3) -0.001(3) 0.009(3)
O1AA 0.044(4) 0.049(5) 0.072(6) -0.012(5) 0.002(4) -0.004(4)
O20A 0.040(4) 0.038(4) 0.050(5) -0.013(4) 0.000(4) 0.010(3)
N3C 0.021(4) 0.019(4) 0.028(5) -0.001(4) 0.002(3) 0.007(3)
N3A 0.013(4) 0.027(4) 0.031(5) -0.003(4) -0.006(3) 0.007(3)
O1C 0.036(4) 0.042(5) 0.107(7) -0.020(5) 0.011(4) 0.003(4)
N3B 0.029(4) 0.018(4) 0.029(5) 0.009(4) 0.000(4) 0.006(3)
C2C 0.017(5) 0.024(5) 0.026(6) -0.006(4) -0.003(4) 0.002(4)
C1C 0.019(5) 0.015(5) 0.024(6) 0.000(4) -0.001(4) 0.009(4)
C10C 0.029(5) 0.018(5) 0.033(6) -0.004(5) 0.006(4) -0.004(4)
C4B 0.025(5) 0.024(6) 0.038(7) -0.004(5) -0.001(5) -0.006(4)
C8B 0.020(5) 0.018(5) 0.037(6) 0.004(5) -0.001(4) 0.001(4)
C7B 0.019(5) 0.019(5) 0.030(6) -0.002(4) -0.004(4) 0.005(4)
C10B 0.024(5) 0.022(5) 0.038(6) -0.003(5) 0.001(4) -0.004(4)
C15B 0.031(5) 0.031(6) 0.035(6) -0.010(5) -0.012(5) 0.005(4)
C4A 0.015(5) 0.021(5) 0.047(7) -0.008(5) -0.010(4) 0.000(4)
C10A 0.034(5) 0.026(6) 0.027(6) 0.005(5) 0.003(5) -0.001(4)
C1B 0.027(5) 0.013(5) 0.036(6) 0.002(5) -0.003(4) 0.005(4)
C4C 0.024(5) 0.026(6) 0.025(6) -0.008(5) -0.015(4) -0.002(4)
C6B 0.017(5) 0.024(5) 0.038(6) -0.008(5) -0.004(4) 0.000(4)
C12C 0.023(5) 0.032(6) 0.027(6) 0.007(5) 0.000(4) 0.001(4)
C8C 0.021(5) 0.030(6) 0.032(6) -0.004(5) -0.005(4) -0.002(4)
C12B 0.016(5) 0.028(6) 0.043(7) -0.004(5) -0.005(4) 0.003(4)
C13C 0.034(5) 0.020(5) 0.037(6) -0.003(5) -0.007(5) -0.002(4)
C2A 0.024(5) 0.027(6) 0.027(6) 0.001(5) 0.000(4) -0.002(4)
C8A 0.023(5) 0.019(5) 0.040(7) 0.002(5) -0.006(4) 0.006(4)
C9C 0.026(5) 0.037(6) 0.029(6) -0.005(5) -0.010(4) 0.004(4)
C11C 0.022(5) 0.029(6) 0.038(6) -0.012(5) 0.002(4) -0.002(4)
C14B 0.024(5) 0.028(6) 0.033(6) -0.007(5) -0.004(4) -0.005(4)
C6A 0.017(5) 0.015(5) 0.045(7) -0.005(5) -0.004(4) 0.001(4)
C9B 0.021(5) 0.028(6) 0.038(6) -0.007(5) -0.008(4) -0.007(4)
C1A 0.019(5) 0.005(4) 0.039(6) 0.002(4) -0.001(4) 0.004(4)
C6C 0.025(5) 0.030(6) 0.034(6) -0.013(5) -0.010(4) 0.003(4)
C11A 0.021(5) 0.034(6) 0.038(7) -0.002(5) -0.008(4) 0.000(4)
C7C 0.029(5) 0.030(6) 0.025(6) -0.001(5) -0.008(4) 0.004(4)
C7A 0.029(5) 0.032(6) 0.040(7) -0.009(5) -0.001(5) -0.011(4)
C11B 0.025(5) 0.035(6) 0.033(6) -0.002(5) 0.001(4) 0.001(4)
C2B 0.025(5) 0.034(6) 0.043(7) 0.001(5) -0.001(5) -0.001(4)
C15C 0.024(5) 0.045(6) 0.036(7) -0.016(5) -0.003(5) -0.003(4)
C14C 0.027(5) 0.035(6) 0.049(7) -0.009(5) -0.002(5) -0.012(4)
C17B 0.026(5) 0.043(6) 0.039(7) 0.001(5) -0.003(5) -0.003(5)
C13B 0.017(5) 0.041(6) 0.038(7) -0.008(5) 0.000(4) -0.009(4)
C15A 0.035(6) 0.030(6) 0.046(7) -0.001(5) 0.007(5) -0.005(5)
C13A 0.021(5) 0.043(6) 0.044(7) -0.010(5) -0.001(5) 0.003(4)
C17A 0.035(6) 0.048(7) 0.029(6) -0.002(5) -0.001(5) 0.000(5)
C14A 0.024(5) 0.026(5) 0.034(6) 0.000(5) -0.007(4) 0.000(4)
C16B 0.024(5) 0.043(6) 0.034(6) -0.004(5) 0.001(5) -0.006(4)
C12A 0.028(5) 0.025(5) 0.035(6) 0.005(5) 0.003(5) 0.008(4)
C16C 0.038(6) 0.042(6) 0.033(7) -0.003(5) -0.006(5) 0.001(5)
C18A 0.024(5) 0.048(7) 0.060(8) -0.010(6) -0.010(5) 0.000(5)
C9A 0.022(5) 0.031(6) 0.036(6) 0.000(5) 0.001(4) -0.002(4)
C16A 0.025(5) 0.034(6) 0.058(8) -0.003(6) -0.001(5) 0.003(5)
C17C 0.038(6) 0.041(6) 0.038(7) -0.007(5) -0.010(5) 0.000(5)
C18B 0.032(6) 0.059(8) 0.055(8) -0.008(6) -0.012(5) -0.001(5)
C18C 0.041(6) 0.041(7) 0.062(8) -0.008(6) -0.010(6) 0.004(5)
C19B 0.065(8) 0.068(8) 0.044(8) -0.012(6) -0.020(6) -0.003(6)
C19A 0.072(8) 0.066(8) 0.046(8) -0.013(7) -0.004(6) -0.022(6)
C19C 0.089(9) 0.056(8) 0.052(8) -0.007(7) -0.018(7) 0.002(7)

loop_
_atom_type_symbol
_atom_type_description
_atom_type_scat_dispersion_real
_atom_type_scat_dispersion_imag
_atom_type_scat_source
C C 0.0033 0.0016 'International Tables Vol C Tables 4.2.6.8 and 6.1.1.4'
H H 0.0000 0.0000 'International Tables Vol C Tables 4.2.6.8 and 6.1.1.4'
N N 0.0061 0.0033 'International Tables Vol C Tables 4.2.6.8 and 6.1.1.4'
Na Na 0.0362 0.0249 'International Tables Vol C Tables 4.2.6.8 and 6.1.1.4'
O O 0.0106 0.0060 'International Tables Vol C Tables 4.2.6.8 and 6.1.1.4'
S S 0.1246 0.1234 'International Tables Vol C Tables 4.2.6.8 and 6.1.1.4'

loop_
_geom_angle_atom_site_label_1
_geom_angle_atom_site_label_2
_geom_angle_atom_site_label_3
_geom_angle
_geom_angle_site_symmetry_1
_geom_angle_site_symmetry_3
_geom_angle_publ_flag
O4A S1A C1A 105.9(3) . . ?
H1 C7B H2 107.6 . . ?
O2A S1A O4A 111.3(3) . . ?
O2A S1A O3A 112.9(3) . . ?
O2A S1A C1A 106.9(4) . . ?
O3A S1A O4A 111.8(3) . . ?
O3A S1A C1A 107.7(4) . . ?
Na1 S1C Na1 112.26(11) . 1_455 ?
O2C S1C Na1 84.4(2) . 1_455 ?
O2C S1C Na1 128.9(2) . . ?
O2C S1C O3C 110.9(3) . . ?
O2C S1C O4C 113.1(3) . . ?
O2C S1C C1C 106.2(3) . . ?
O3C S1C Na1 43.6(2) . . ?
O3C S1C Na1 155.9(2) . 1_455 ?
O3C S1C O4C 112.3(3) . . ?
O3C S1C C1C 105.8(4) . . ?
O4C S1C Na1 68.7(2) . . ?
O4C S1C Na1 43.6(2) . 1_455 ?
O4C S1C C1C 108.1(3) . . ?
C1C S1C Na1 86.5(3) . 1_455 ?
C1C S1C Na1 122.1(2) . . ?
O3B S1B O4B 111.3(3) . . ?
O3B S1B C1B 107.4(3) . . ?
O4B S1B C1B 106.8(4) . . ?
O2B S1B O3B 112.9(3) . . ?
O2B S1B O4B 111.8(3) . . ?
O2B S1B C1B 106.1(4) . . ?
S1C Na1 S1C 112.26(11) . 1_655 ?
O2C Na1 S1C 92.59(15) 2_666 . ?
O2C Na1 S1C 88.06(16) 2_666 1_655 ?
O2C Na1 O4C 93.59(18) 2_666 . ?
O2C Na1 O4C 88.4(2) 2_666 1_655 ?
O2A Na1 S1C 129.70(18) . . ?
O2A Na1 S1C 117.99(17) . 1_655 ?
O2A Na1 O2C 91.2(2) . 2_666 ?
O2A Na1 O3C 155.3(2) . . ?
O2A Na1 O4C 93.0(2) . 1_655 ?
O2A Na1 O4C 102.17(19) . . ?
O3C Na1 S1C 86.62(16) . 1_655 ?
O3C Na1 S1C 25.65(13) . . ?
O3C Na1 O2C 92.2(2) . 2_666 ?
O3C Na1 O4C 111.6(2) . 1_655 ?
O3C Na1 O4C 53.17(17) . . ?
O4C Na1 S1C 139.78(15) . 1_655 ?
O4C Na1 S1C 27.54(10) . . ?
O4C Na1 S1C 137.22(17) 1_655 . ?
O4C Na1 S1C 24.98(12) 1_655 1_655 ?
O4C Na1 O4C 164.6(2) 1_655 . ?
O3B Na1 S1C 79.34(15) . . ?
O3B Na1 S1C 92.45(17) . 1_655 ?
O3B Na1 O2C 171.5(2) . 2_666 ?
O3B Na1 O2A 96.1(2) . . ?
O3B Na1 O3C 79.3(2) . . ?
O3B Na1 O4C 80.54(17) . . ?
O3B Na1 O4C 95.7(2) . 1_655 ?
S1C O2C Na1 137.5(3) . 2_666 ?
S1A O2A Na1 133.5(3) . . ?
S1C O3C Na1 110.7(3) . . ?
S1C O4C Na1 83.8(2) . . ?
S1C O4C Na1 111.4(3) . 1_455 ?
Na1 O4C Na1 164.6(2) 1_455 . ?
S1B O3B Na1 139.4(3) . . ?
H1AC O1AA H1AD 104.5 . . ?
H20A O20A H20B 109.5 . . ?
C2C N3C H3C 118.5 . . ?
C4C N3C H3C 118.5 . . ?
C4C N3C C2C 122.9(7) . . ?
C4A N3A H3A 118.2 . . ?
C4A N3A C2A 123.5(7) . . ?
C2A N3A H3A 118.2 . . ?
H1CC O1C H1CD 109.4 . . ?
C4B N3B H3B 118.1 . . ?
C4B N3B C2B 123.9(7) . . ?
C2B N3B H3B 118.1 . . ?
N3C C2C H00A 109.1 . . ?
N3C C2C H00B 109.1 . . ?
N3C C2C C1C 112.5(6) . . ?
H00A C2C H00B 107.8 . . ?
C1C C2C H00A 109.1 . . ?
C1C C2C H00B 109.1 . . ?
S1C C1C H00C 108.7 . . ?
S1C C1C H00D 108.7 . . ?
C2C C1C S1C 114.3(6) . . ?
C2C C1C H00C 108.7 . . ?
C2C C1C H00D 108.7 . . ?
H00C C1C H00D 107.6 . . ?
H00E C10C H00F 107.8 . . ?
C9C C10C H00E 109.0 . . ?
C9C C10C H00F 109.0 . . ?
C9C C10C C11C 112.7(6) . . ?
C11C C10C H00E 109.0 . . ?
C11C C10C H00F 109.0 . . ?
O5B C4B N3B 121.3(8) . . ?
O5B C4B C6B 121.3(8) . . ?
N3B C4B C6B 117.4(8) . . ?
H4A C8B H4B 107.7 . . ?
C7B C8B H4A 108.8 . . ?
C7B C8B H4B 108.8 . . ?
C9B C8B H4A 108.8 . . ?
C9B C8B H4B 108.8 . . ?
C9B C8B C7B 113.8(6) . . ?
C8B C7B C6B 114.6(6) . . ?
H6A C10B H6B 107.7 . . ?
C9B C10B H6A 108.9 . . ?
C9B C10B H6B 108.9 . . ?
C11B C10B H6A 108.9 . . ?
C11B C10B H6B 108.9 . . ?
C11B C10B C9B 113.5(6) . . ?
H11A C15B H11B 107.7 . . ?
C14B C15B H11A 108.8 . . ?
C14B C15B H11B 108.8 . . ?
C14B C15B C16B 113.6(7) . . ?
C16B C15B H11A 108.8 . . ?
C16B C15B H11B 108.8 . . ?
O5A C4A N3A 120.1(8) . . ?
O5A C4A C6A 121.1(7) . . ?
N3A C4A C6A 118.7(7) . . ?
H00G C10A H00H 107.6 . . ?
C11A C10A H00G 108.7 . . ?
C11A C10A H00H 108.7 . . ?
C11A C10A C9A 114.4(6) . . ?
C9A C10A H00G 108.7 . . ?
C9A C10A H00H 108.7 . . ?
S1B C1B H17A 108.8 . . ?
S1B C1B H17B 108.8 . . ?
H17A C1B H17B 107.7 . . ?
C2B C1B S1B 113.7(6) . . ?
C2B C1B H17A 108.8 . . ?
C2B C1B H17B 108.8 . . ?
O5C C4C N3C 124.5(8) . . ?
O5C C4C C6C 120.2(7) . . ?
N3C C4C C6C 115.4(7) . . ?
C4B C6B C7B 112.2(7) . . ?
C4B C6B H2A 109.2 . . ?
C4B C6B H2B 109.2 . . ?
C7B C6B H2A 109.2 . . ?
C7B C6B H2B 109.2 . . ?
H2A C6B H2B 107.9 . . ?
H01A C12C H01B 107.7 . . ?
C13C C12C H01A 108.9 . . ?
C13C C12C H01B 108.9 . . ?
C13C C12C C11C 113.5(6) . . ?
C11C C12C H01A 108.9 . . ?
C11C C12C H01B 108.9 . . ?
H01C C8C H01D 107.8 . . ?
C9C C8C H01C 108.9 . . ?
C9C C8C H01D 108.9 . . ?
C9C C8C C7C 113.2(6) . . ?
C7C C8C H01C 108.9 . . ?
C7C C8C H01D 108.9 . . ?
H8A C12B H8B 107.7 . . ?
C11B C12B H8A 108.8 . . ?
C11B C12B H8B 108.8 . . ?
C13B C12B H8A 108.8 . . ?
C13B C12B H8B 108.8 . . ?
C13B C12B C11B 113.9(6) . . ?
C12C C13C H01E 108.6 . . ?
C12C C13C H01F 108.6 . . ?
C12C C13C C14C 114.4(7) . . ?
H01E C13C H01F 107.6 . . ?
C14C C13C H01E 108.6 . . ?
C14C C13C H01F 108.6 . . ?
N3A C2A H01G 108.3 . . ?
N3A C2A H01H 108.3 . . ?
N3A C2A C1A 116.0(7) . . ?
H01G C2A H01H 107.4 . . ?
C1A C2A H01G 108.3 . . ?
C1A C2A H01H 108.3 . . ?
H01I C8A H01J 107.6 . . ?
C7A C8A H01I 108.7 . . ?
C7A C8A H01J 108.7 . . ?
C9A C8A H01I 108.7 . . ?
C9A C8A H01J 108.7 . . ?
C9A C8A C7A 114.0(6) . . ?
C10C C9C H01K 108.5 . . ?
C10C C9C H01L 108.5 . . ?
C8C C9C C10C 114.9(6) . . ?
C8C C9C H01K 108.5 . . ?
C8C C9C H01L 108.5 . . ?
H01K C9C H01L 107.5 . . ?
C10C C11C C12C 114.0(6) . . ?
C8B C7B H2 108.6 . . ?
C8B C7B H1 108.6 . . ?
C10C C11C H01M 108.8 . . ?
C10C C11C H01N 108.8 . . ?
C12C C11C H01M 108.8 . . ?
C12C C11C H01N 108.8 . . ?
H01M C11C H01N 107.7 . . ?
C15B C14B H10A 108.7 . . ?
C15B C14B H10B 108.7 . . ?
C15B C14B C13B 114.1(6) . . ?
H10A C14B H10B 107.6 . . ?
C13B C14B H10A 108.7 . . ?
C13B C14B H10B 108.7 . . ?
C4A C6A H01O 109.2 . . ?
C4A C6A H01P 109.2 . . ?
C4A C6A C7A 112.1(7) . . ?
H01O C6A H01P 107.9 . . ?
C7A C6A H01O 109.2 . . ?
C7A C6A H01P 109.2 . . ?
C8B C9B C10B 113.6(6) . . ?
C8B C9B H5A 108.8 . . ?
C8B C9B H5B 108.8 . . ?
C10B C9B H5A 108.8 . . ?
C10B C9B H5B 108.8 . . ?
H5A C9B H5B 107.7 . . ?
S1A C1A H01Q 108.8 . . ?
S1A C1A H01R 108.8 . . ?
C2A C1A S1A 113.7(5) . . ?
C2A C1A H01Q 108.8 . . ?
C2A C1A H01R 108.8 . . ?
H01Q C1A H01R 107.7 . . ?
C4C C6C H01S 108.8 . . ?
C4C C6C H01T 108.8 . . ?
C4C C6C C7C 113.6(7) . . ?
H01S C6C H01T 107.7 . . ?
C7C C6C H01S 108.8 . . ?
C7C C6C H01T 108.8 . . ?
C10A C11A H01U 108.7 . . ?
C10A C11A H01V 108.7 . . ?
C10A C11A C12A 114.2(6) . . ?
C6B C7B H1 108.6 . . ?
C6B C7B H2 108.6 . . ?
H01U C11A H01V 107.6 . . ?
C12A C11A H01U 108.7 . . ?
C12A C11A H01V 108.7 . . ?
C8C C7C H01W 108.5 . . ?
C8C C7C H01X 108.5 . . ?
C6C C7C C8C 115.0(6) . . ?
C6C C7C H01W 108.5 . . ?
C6C C7C H01X 108.5 . . ?
H01W C7C H01X 107.5 . . ?
C8A C7A C6A 114.0(7) . . ?
C8A C7A H01Y 108.8 . . ?
C8A C7A H 108.8 . . ?
C6A C7A H01Y 108.8 . . ?
C6A C7A H 108.8 . . ?
H01Y C7A H 107.6 . . ?
C10B C11B H7A 108.8 . . ?
C10B C11B H7B 108.8 . . ?
C12B C11B C10B 113.9(6) . . ?
C12B C11B H7A 108.8 . . ?
C12B C11B H7B 108.8 . . ?
H7A C11B H7B 107.7 . . ?
N3B C2B C1B 110.2(7) . . ?
N3B C2B H16A 109.6 . . ?
N3B C2B H16B 109.6 . . ?
C1B C2B H16A 109.6 . . ?
C1B C2B H16B 109.6 . . ?
H16A C2B H16B 108.1 . . ?
H01Z C15C HA 107.7 . . ?
C14C C15C H01Z 108.8 . . ?
C14C C15C HA 108.8 . . ?
C16C C15C H01Z 108.8 . . ?
C16C C15C HA 108.8 . . ?
C16C C15C C14C 113.8(7) . . ?
C13C C14C C15C 114.5(7) . . ?
C13C C14C H01 108.6 . . ?
C13C C14C HB 108.6 . . ?
C15C C14C H01 108.6 . . ?
C15C C14C HB 108.6 . . ?
H01 C14C HB 107.6 . . ?
H13A C17B H13B 107.7 . . ?
C16B C17B H13A 108.9 . . ?
C16B C17B H13B 108.9 . . ?
C18B C17B H13A 108.9 . . ?
C18B C17B H13B 108.9 . . ?
C18B C17B C16B 113.4(7) . . ?
C12B C13B C14B 114.8(6) . . ?
C12B C13B H9A 108.6 . . ?
C12B C13B H9B 108.6 . . ?
C14B C13B H9A 108.6 . . ?
C14B C13B H9B 108.6 . . ?
H9A C13B H9B 107.5 . . ?
H3 C15A HC 107.6 . . ?
C14A C15A H3 108.6 . . ?
C14A C15A HC 108.6 . . ?
C16A C15A H3 108.6 . . ?
C16A C15A HC 108.6 . . ?
C16A C15A C14A 114.5(7) . . ?
H4 C13A HD 107.7 . . ?
C14A C13A H4 108.8 . . ?
C14A C13A HD 108.8 . . ?
C12A C13A H4 108.8 . . ?
C12A C13A HD 108.8 . . ?
C12A C13A C14A 114.0(6) . . ?
H5 C17A HE 107.7 . . ?
C18A C17A H5 108.8 . . ?
C18A C17A HE 108.8 . . ?
C18A C17A C16A 113.8(7) . . ?
C16A C17A H5 108.8 . . ?
C16A C17A HE 108.8 . . ?
C15A C14A H6 108.7 . . ?
C15A C14A HF 108.7 . . ?
C13A C14A C15A 114.4(7) . . ?
C13A C14A H6 108.7 . . ?
C13A C14A HF 108.7 . . ?
H6 C14A HF 107.6 . . ?
C15B C16B H7 108.9 . . ?
C15B C16B HG 108.9 . . ?
C17B C16B C15B 113.4(6) . . ?
C17B C16B H7 108.9 . . ?
C17B C16B HG 108.9 . . ?
H7 C16B HG 107.7 . . ?
C11A C12A H8 108.6 . . ?
C11A C12A HH 108.6 . . ?
C13A C12A C11A 114.5(6) . . ?
C13A C12A H8 108.6 . . ?
C13A C12A HH 108.6 . . ?
H8 C12A HH 107.6 . . ?
C15C C16C H9 108.8 . . ?
C15C C16C HI 108.8 . . ?
C15C C16C C17C 113.8(7) . . ?
H9 C16C HI 107.7 . . ?
C17C C16C H9 108.8 . . ?
C17C C16C HI 108.8 . . ?
C17A C18A H10 109.0 . . ?
C17A C18A HJ 109.0 . . ?
C17A C18A C19A 112.8(7) . . ?
H10 C18A HJ 107.8 . . ?
C19A C18A H10 109.0 . . ?
C19A C18A HJ 109.0 . . ?
C10A C9A H11 108.8 . . ?
C10A C9A HK 108.8 . . ?
C8A C9A C10A 113.8(6) . . ?
C8A C9A H11 108.8 . . ?
C8A C9A HK 108.8 . . ?
H11 C9A HK 107.7 . . ?
C15A C16A H12 108.5 . . ?
C15A C16A HL 108.5 . . ?
C17A C16A C15A 115.0(7) . . ?
C17A C16A H12 108.5 . . ?
C17A C16A HL 108.5 . . ?
H12 C16A HL 107.5 . . ?
C16C C17C H13 108.6 . . ?
C16C C17C HM 108.6 . . ?
H13 C17C HM 107.6 . . ?
C18C C17C C16C 114.6(7) . . ?
C18C C17C H13 108.6 . . ?
C18C C17C HM 108.6 . . ?
C17B C18B H14A 108.9 . . ?
C17B C18B H14B 108.9 . . ?
C17B C18B C19B 113.6(7) . . ?
H14A C18B H14B 107.7 . . ?
C19B C18B H14A 108.9 . . ?
C19B C18B H14B 108.9 . . ?
C17C C18C H14 108.9 . . ?
C17C C18C HN 108.9 . . ?
C17C C18C C19C 113.4(8) . . ?
H14 C18C HN 107.7 . . ?
C19C C18C H14 108.9 . . ?
C19C C18C HN 108.9 . . ?
C18B C19B H15A 109.5 . . ?
C18B C19B H15B 109.5 . . ?
C18B C19B H15C 109.5 . . ?
H15A C19B H15B 109.5 . . ?
H15A C19B H15C 109.5 . . ?
H15B C19B H15C 109.5 . . ?
C18A C19A H02A 109.5 . . ?
C18A C19A H02B 109.5 . . ?
C18A C19A H02C 109.5 . . ?
H02A C19A H02B 109.5 . . ?
H02A C19A H02C 109.5 . . ?
H02B C19A H02C 109.5 . . ?
C18C C19C H02D 109.5 . . ?
C18C C19C H02E 109.5 . . ?
C18C C19C H02F 109.5 . . ?
H02D C19C H02E 109.5 . . ?
H02D C19C H02F 109.5 . . ?
H02E C19C H02F 109.5 . . ?

loop_
_geom_bond_atom_site_label_1
_geom_bond_atom_site_label_2
_geom_bond_distance
_geom_bond_site_symmetry_2
_geom_bond_publ_flag
S1A O4A 1.477(5) . ?
S1A O2A 1.455(6) . ?
S1A O3A 1.470(5) . ?
S1A C1A 1.750(7) . ?
S1C Na1 3.164(3) . ?
S1C Na1 3.243(4) 1_455 ?
S1C O2C 1.457(5) . ?
S1C O3C 1.464(5) . ?
S1C O4C 1.472(5) . ?
S1C C1C 1.755(7) . ?
S1B O3B 1.461(5) . ?
S1B O4B 1.462(6) . ?
S1B O2B 1.458(5) . ?
S1B C1B 1.758(8) . ?
Na1 O2C 2.337(6) 2_666 ?
Na1 O2A 2.328(6) . ?
Na1 O3C 2.334(6) . ?
Na1 O4C 2.966(6) . ?
Na1 O4C 2.402(6) 1_655 ?
Na1 O3B 2.326(6) . ?
O5C C4C 1.247(9) . ?
O5B C4B 1.242(9) . ?
O5A C4A 1.243(8) . ?
O1AA H1AC 0.8501 . ?
O1AA H1AD 0.8498 . ?
O20A H20A 0.8500 . ?
O20A H20B 0.8501 . ?
N3C H3C 0.8800 . ?
N3C C2C 1.435(9) . ?
N3C C4C 1.344(9) . ?
N3A H3A 0.8800 . ?
N3A C4A 1.343(9) . ?
N3A C2A 1.435(9) . ?
O1C H1CC 0.8497 . ?
O1C H1CD 0.8505 . ?
N3B H3B 0.8800 . ?
N3B C4B 1.343(9) . ?
N3B C2B 1.438(9) . ?
C2C H00A 0.9900 . ?
C2C H00B 0.9900 . ?
C2C C1C 1.498(10) . ?
C1C H00C 0.9900 . ?
C1C H00D 0.9900 . ?
C10C H00E 0.9900 . ?
C10C H00F 0.9900 . ?
C10C C9C 1.530(10) . ?
C10C C11C 1.530(10) . ?
C4B C6B 1.481(10) . ?
C8B H4A 0.9900 . ?
C8B H4B 0.9900 . ?
C8B C7B 1.522(10) . ?
C8B C9B 1.510(10) . ?
C7B H2 0.9900 . ?
C7B H1 0.9900 . ?
C7B C6B 1.523(10) . ?
C10B H6A 0.9900 . ?
C10B H6B 0.9900 . ?
C10B C9B 1.529(10) . ?
C10B C11B 1.528(10) . ?
C15B H11A 0.9900 . ?
C15B H11B 0.9900 . ?
C15B C14B 1.508(10) . ?
C15B C16B 1.544(10) . ?
C4A C6A 1.486(11) . ?
C10A H00G 0.9900 . ?
C10A H00H 0.9900 . ?
C10A C11A 1.505(10) . ?
C10A C9A 1.535(10) . ?
C1B H17A 0.9900 . ?
C1B H17B 0.9900 . ?
C1B C2B 1.532(11) . ?
C4C C6C 1.504(11) . ?
C6B H2A 0.9900 . ?
C6B H2B 0.9900 . ?
C12C H01A 0.9900 . ?
C12C H01B 0.9900 . ?
C12C C13C 1.509(10) . ?
C12C C11C 1.532(10) . ?
C8C H01C 0.9900 . ?
C8C H01D 0.9900 . ?
C8C C9C 1.506(10) . ?
C8C C7C 1.526(10) . ?
C12B H8A 0.9900 . ?
C12B H8B 0.9900 . ?
C12B C11B 1.521(10) . ?
C12B C13B 1.509(10) . ?
C13C H01E 0.9900 . ?
C13C H01F 0.9900 . ?
C13C C14C 1.517(10) . ?
C2A H01G 0.9900 . ?
C2A H01H 0.9900 . ?
C2A C1A 1.517(10) . ?
C8A H01I 0.9900 . ?
C8A H01J 0.9900 . ?
C8A C7A 1.506(10) . ?
C8A C9A 1.499(10) . ?
C9C H01K 0.9900 . ?
C9C H01L 0.9900 . ?
C11C H01M 0.9900 . ?
C11C H01N 0.9900 . ?
C14B H10A 0.9900 . ?
C14B H10B 0.9900 . ?
C14B C13B 1.512(10) . ?
C6A H01O 0.9900 . ?
C6A H01P 0.9900 . ?
C6A C7A 1.532(10) . ?
C9B H5A 0.9900 . ?
C9B H5B 0.9900 . ?
C1A H01Q 0.9900 . ?
C1A H01R 0.9900 . ?
C6C H01S 0.9900 . ?
C6C H01T 0.9900 . ?
C6C C7C 1.521(10) . ?
C11A H01U 0.9900 . ?
C11A H01V 0.9900 . ?
C11A C12A 1.525(10) . ?
C7C H01W 0.9900 . ?
C7C H01X 0.9900 . ?
C7A H01Y 0.9900 . ?
C7A H 0.9900 . ?
C11B H7A 0.9900 . ?
C11B H7B 0.9900 . ?
C2B H16A 0.9900 . ?
C2B H16B 0.9900 . ?
C15C H01Z 0.9900 . ?
C15C HA 0.9900 . ?
C15C C14C 1.518(10) . ?
C15C C16C 1.512(10) . ?
C14C H01 0.9900 . ?
C14C HB 0.9900 . ?
C17B H13A 0.9900 . ?
C17B H13B 0.9900 . ?
C17B C16B 1.522(11) . ?
C17B C18B 1.509(11) . ?
C13B H9A 0.9900 . ?
C13B H9B 0.9900 . ?
C15A H3 0.9900 . ?
C15A HC 0.9900 . ?
C15A C14A 1.525(10) . ?
C15A C16A 1.522(11) . ?
C13A H4 0.9900 . ?
C13A HD 0.9900 . ?
C13A C14A 1.514(10) . ?
C13A C12A 1.505(10) . ?
C17A H5 0.9900 . ?
C17A HE 0.9900 . ?
C17A C18A 1.518(11) . ?
C17A C16A 1.521(11) . ?
C14A H6 0.9900 . ?
C14A HF 0.9900 . ?
C16B H7 0.9900 . ?
C16B HG 0.9900 . ?
C12A H8 0.9900 . ?
C12A HH 0.9900 . ?
C16C H9 0.9900 . ?
C16C HI 0.9900 . ?
C16C C17C 1.525(10) . ?
C18A H10 0.9900 . ?
C18A HJ 0.9900 . ?
C18A C19A 1.527(11) . ?
C9A H11 0.9900 . ?
C9A HK 0.9900 . ?
C16A H12 0.9900 . ?
C16A HL 0.9900 . ?
C17C H13 0.9900 . ?
C17C HM 0.9900 . ?
C17C C18C 1.519(11) . ?
C18B H14A 0.9900 . ?
C18B H14B 0.9900 . ?
C18B C19B 1.524(12) . ?
C18C H14 0.9900 . ?
C18C HN 0.9900 . ?
C18C C19C 1.538(12) . ?
C19B H15A 0.9800 . ?
C19B H15B 0.9800 . ?
C19B H15C 0.9800 . ?
C19A H02A 0.9800 . ?
C19A H02B 0.9800 . ?
C19A H02C 0.9800 . ?
C19C H02D 0.9800 . ?
C19C H02E 0.9800 . ?
C19C H02F 0.9800 . ?

loop_
_geom_torsion_atom_site_label_1
_geom_torsion_atom_site_label_2
_geom_torsion_atom_site_label_3
_geom_torsion_atom_site_label_4
_geom_torsion
_geom_torsion_site_symmetry_1
_geom_torsion_site_symmetry_2
_geom_torsion_site_symmetry_3
_geom_torsion_site_symmetry_4
_geom_torsion_publ_flag
S1B C1B C2B N3B -171.2(5) . . . . ?
Na1 S1C O2C Na1 15.2(7) . . . 2_666 ?
Na1 S1C O2C Na1 -99.0(5) 1_455 . . 2_666 ?
Na1 S1C O3C Na1 1.9(7) 1_455 . . . ?
Na1 S1C O4C Na1 -177.6(3) . . . 1_455 ?
Na1 S1C O4C Na1 177.6(3) 1_455 . . . ?
Na1 S1C C1C C2C 99.2(5) . . . . ?
Na1 S1C C1C C2C -146.6(5) 1_455 . . . ?
O2C S1C O3C Na1 -125.0(3) . . . . ?
O2C S1C O4C Na1 124.5(3) . . . . ?
O2C S1C O4C Na1 -53.1(4) . . . 1_455 ?
O2C S1C C1C C2C -63.4(6) . . . . ?
O4A S1A O2A Na1 -67.2(5) . . . . ?
O4A S1A C1A C2A 59.0(7) . . . . ?
O2A S1A C1A C2A 177.7(6) . . . . ?
O3C S1C O2C Na1 61.8(6) . . . 2_666 ?
O3C S1C O4C Na1 -1.9(3) . . . . ?
O3C S1C O4C Na1 -179.6(3) . . . 1_455 ?
O3C S1C C1C C2C 54.5(6) . . . . ?
O4C S1C O2C Na1 -65.3(6) . . . 2_666 ?
O4C S1C O3C Na1 2.6(4) . . . . ?
O4C S1C C1C C2C 175.0(5) . . . . ?
O3B S1B C1B C2B -65.9(6) . . . . ?
O4B S1B O3B Na1 -62.4(6) . . . . ?
O4B S1B C1B C2B 174.6(5) . . . . ?
O3A S1A O2A Na1 59.5(5) . . . . ?
O3A S1A C1A C2A -60.8(7) . . . . ?
O5C C4C C6C C7C -59.4(10) . . . . ?
O5B C4B C6B C7B -57.9(11) . . . . ?
O2B S1B O3B Na1 64.3(6) . . . . ?
O2B S1B C1B C2B 55.1(6) . . . . ?
O5A C4A C6A C7A 57.0(10) . . . . ?
N3C C2C C1C S1C 172.1(5) . . . . ?
N3C C4C C6C C7C 122.2(8) . . . . ?
N3A C4A C6A C7A -120.2(8) . . . . ?
N3A C2A C1A S1A 75.8(8) . . . . ?
N3B C4B C6B C7B 121.1(8) . . . . ?
C2C N3C C4C O5C -0.7(12) . . . . ?
C2C N3C C4C C6C 177.7(7) . . . . ?
C1C S1C O2C Na1 176.3(5) . . . 2_666 ?
C1C S1C O3C Na1 120.3(3) . . . . ?
C1C S1C O4C Na1 -118.2(3) . . . . ?
C1C S1C O4C Na1 64.1(4) . . . 1_455 ?
C4B N3B C2B C1B -99.5(9) . . . . ?
C8B C7B C6B C4B -68.4(9) . . . . ?
C7B C8B C9B C10B 177.9(7) . . . . ?
C15B C14B C13B C12B 179.7(7) . . . . ?
C4A N3A C2A C1A 84.5(9) . . . . ?
C4A C6A C7A C8A 70.2(9) . . . . ?
C10A C11A C12A C13A -178.8(7) . . . . ?
C1B S1B O3B Na1 -179.0(5) . . . . ?
C4C N3C C2C C1C -103.6(8) . . . . ?
C4C C6C C7C C8C -65.5(9) . . . . ?
C12C C13C C14C C15C 179.0(7) . . . . ?
C13C C12C C11C C10C -178.6(7) . . . . ?
C2A N3A C4A O5A 3.9(12) . . . . ?
C2A N3A C4A C6A -178.9(7) . . . . ?
C9C C10C C11C C12C 180.0(7) . . . . ?
C9C C8C C7C C6C -175.0(7) . . . . ?
C11C C10C C9C C8C 179.8(7) . . . . ?
C11C C12C C13C C14C -178.3(7) . . . . ?
C14B C15B C16B C17B -179.3(7) . . . . ?
C9B C8B C7B C6B 179.9(7) . . . . ?
C9B C10B C11B C12B 179.0(7) . . . . ?
C1A S1A O2A Na1 177.6(4) . . . . ?
C11A C10A C9A C8A -177.2(7) . . . . ?
C7C C8C C9C C10C 179.7(7) . . . . ?
C7A C8A C9A C10A -178.7(7) . . . . ?
C11B C10B C9B C8B -179.6(7) . . . . ?
C11B C12B C13B C14B 179.4(7) . . . . ?
C2B N3B C4B O5B -7.8(13) . . . . ?
C2B N3B C4B C6B 173.2(7) . . . . ?
C15C C16C C17C C18C 178.7(8) . . . . ?
C14C C15C C16C C17C 179.1(8) . . . . ?
C13B C12B C11B C10B -179.6(7) . . . . ?
C14A C15A C16A C17A 178.9(8) . . . . ?
C14A C13A C12A C11A -179.6(7) . . . . ?
C16B C15B C14B C13B 179.3(7) . . . . ?
C16B C17B C18B C19B 178.9(8) . . . . ?
C12A C13A C14A C15A 179.5(7) . . . . ?
C16C C15C C14C C13C 178.4(7) . . . . ?
C16C C17C C18C C19C 179.7(8) . . . . ?
C18A C17A C16A C15A -177.7(8) . . . . ?
C9A C10A C11A C12A -177.6(7) . . . . ?
C9A C8A C7A C6A -178.0(7) . . . . ?
C16A C15A C14A C13A 180.0(7) . . . . ?
C16A C17A C18A C19A -179.2(8) . . . . ?
C18B C17B C16B C15B -179.8(7) . . . . ?
